data_7225913
loop_
_publ_author_name
'Xue, Shuwen'
'Liu, Jiaming'
'Qing, Xushun'
'Wang, Cunde'

_publ_section_title
;
 Br\"onsted acid-mediated Annulations of
 1-Cyanocyclopropane-1-carboxylates with Arylhydrazines: Efficient
 Strategy for Synthesis of 1,3,5-Trisubstituted Pyrazoles
;
_journal_name_full 'RSC Adv.'
_journal_paper_doi 10.1039/C6RA14557D
_journal_year 2016
_chemical_formula_moiety 'C21 H15 Br N2'
_chemical_formula_sum 'C21 H15 Br N2'
_chemical_formula_weight 375.25
_chemical_name_systematic
; 
 ? 
;
_space_group_IT_number 19
_symmetry_cell_setting orthorhombic
_symmetry_space_group_name_Hall 'P 2ac 2ab'
_symmetry_space_group_name_H-M 'P 21 21 21'
_atom_sites_solution_hydrogens geom
_atom_sites_solution_primary direct
_atom_sites_solution_secondary difmap
_audit_creation_method SHELXL-97
_audit_update_record
;
2015-10-28 deposited with the CCDC.
2016-07-12 downloaded from the CCDC.
;
_cell_angle_alpha 90.00
_cell_angle_beta 90.00
_cell_angle_gamma 90.00
_cell_formula_units_Z 4
_cell_length_a 5.8446(7)
_cell_length_b 10.7346(16)
_cell_length_c 27.540(4)
_cell_measurement_reflns_used 5978
_cell_measurement_temperature 296
_cell_measurement_theta_max 23.44
_cell_measurement_theta_min 2092
_cell_volume 1727.8(4)
_computing_cell_refinement 'Bruker SMART'
_computing_data_collection 'Bruker SMART'
_computing_data_reduction 'Bruker SAINT'
_computing_molecular_graphics 'Bruker SHELXTL'
_computing_publication_material 'Bruker SHELXTL'
_computing_structure_refinement 'Bruker SHELXTL'
_computing_structure_solution 'Bruker SHELXTL'
_diffrn_ambient_temperature 296
_diffrn_measured_fraction_theta_full 0.994
_diffrn_measured_fraction_theta_max 0.994
_diffrn_measurement_device_type 'CCD area detector'
_diffrn_measurement_method 'phi and omega scans'
_diffrn_radiation_monochromator graphite
_diffrn_radiation_source 'sealed tube'
_diffrn_radiation_type MoK\a
_diffrn_radiation_wavelength 0.71073
_diffrn_reflns_av_R_equivalents 0.0410
_diffrn_reflns_av_sigmaI/netI 0.0606
_diffrn_reflns_limit_h_max 7
_diffrn_reflns_limit_h_min -7
_diffrn_reflns_limit_k_max 13
_diffrn_reflns_limit_k_min -13
_diffrn_reflns_limit_l_max 34
_diffrn_reflns_limit_l_min -35
_diffrn_reflns_number 15441
_diffrn_reflns_theta_full 27.50
_diffrn_reflns_theta_max 27.50
_diffrn_reflns_theta_min 1.48
_exptl_absorpt_coefficient_mu 2.382
_exptl_crystal_colour yellow
_exptl_crystal_density_diffrn 1.443
_exptl_crystal_density_method 'not measured'
_exptl_crystal_description block
_exptl_crystal_F_000 760
_exptl_crystal_size_max 0.35
_exptl_crystal_size_mid 0.33
_exptl_crystal_size_min 0.3
_refine_diff_density_max 0.440
_refine_diff_density_min -0.610
_refine_diff_density_rms 0.156
_refine_ls_abs_structure_details 'Flack H D (1983), Acta Cryst. A39, 876-881'
_refine_ls_abs_structure_Flack 1.00(2)
_refine_ls_extinction_method none
_refine_ls_goodness_of_fit_ref 1.046
_refine_ls_hydrogen_treatment mixed
_refine_ls_matrix_type full
_refine_ls_number_parameters 217
_refine_ls_number_reflns 3917
_refine_ls_number_restraints 0
_refine_ls_restrained_S_all 1.046
_refine_ls_R_factor_all 0.1064
_refine_ls_R_factor_gt 0.0696
_refine_ls_shift/su_max 0.002
_refine_ls_shift/su_mean 0.000
_refine_ls_structure_factor_coef Fsqd
_refine_ls_weighting_details 'calc w=1/[\s^2^(Fo^2^)+(0.1324P)^2^+1.3947P] where P=(Fo^2^+2Fc^2^)/3'
_refine_ls_weighting_scheme calc
_refine_ls_wR_factor_gt 0.1993
_refine_ls_wR_factor_ref 0.2228
_reflns_number_gt 2662
_reflns_number_total 3917
_reflns_threshold_expression >2sigma(I)
_cod_data_source_file c6ra14557d2.cif
_cod_data_source_block 002
_cod_depositor_comments
;
The following automatic conversions were performed:

'_symmetry_cell_setting' value 'Orthorhombic' changed to
'orthorhombic' according to
/usr/data/users/saulius/crontab/automatic-downloads/rss-feeds/RSC/lib/dictionaries/cif_core.dic
dictionary named 'cif_core.dic' version 2.4.2 from 2011-04-26.

Automatic conversion script
Id: cif_fix_values 4268 2015-11-12 08:31:59Z antanas 
;
_cod_original_sg_symbol_H-M 'P2(1)2(1)2(1) '
_cod_original_formula_sum 'C21 H15 Br N2 '
_cod_database_code 7225913

loop_
_symmetry_equiv_pos_as_xyz
'x, y, z'
'-x+1/2, -y, z+1/2'
'-x, y+1/2, -z+1/2'
'x+1/2, -y+1/2, -z'

loop_
_atom_site_label
_atom_site_type_symbol
_atom_site_fract_x
_atom_site_fract_y
_atom_site_fract_z
_atom_site_U_iso_or_equiv
_atom_site_adp_type
_atom_site_occupancy
_atom_site_symmetry_multiplicity
_atom_site_calc_flag
_atom_site_refinement_flags
Br1 Br -0.19422(15) -0.08397(8) 1.00949(3) 0.0734(3) Uani 1 1 d .
N2 N 0.6217(10) 0.1823(5) 0.8524(2) 0.0474(12) Uani 1 1 d .
C13 C 0.3208(12) 0.1459(6) 0.9162(2) 0.0455(14) Uani 1 1 d .
C6 C 0.8882(12) 0.4775(6) 0.8640(2) 0.0481(15) Uani 1 1 d .
C7 C 0.5852(12) 0.0737(6) 0.8229(2) 0.0467(14) Uani 1 1 d .
N1 N 0.7767(10) 0.2682(5) 0.83754(18) 0.0481(12) Uani 1 1 d .
C18 C 0.1278(12) 0.2018(6) 0.9354(2) 0.0472(15) Uani 1 1 d .
H18 H 0.1012 0.2879 0.9297 0.057 Uiso 1 1 calc R
C21 C 0.5715(12) 0.3409(6) 0.9003(2) 0.0479(15) Uani 1 1 d .
H21 H 0.5159 0.3954 0.9248 0.057 Uiso 1 1 calc R
C17 C -0.0271(12) 0.1341(7) 0.9627(2) 0.0528(16) Uani 1 1 d .
H17 H -0.1599 0.1730 0.9756 0.063 Uiso 1 1 calc R
C19 C 0.7463(12) 0.3653(6) 0.8676(2) 0.0463(15) Uani 1 1 d .
C14 C 0.3610(13) 0.0204(6) 0.9251(3) 0.0512(16) Uani 1 1 d .
H14 H 0.4945 -0.0188 0.9127 0.061 Uiso 1 1 calc R
C5 C 0.8273(13) 0.5851(6) 0.8885(3) 0.0592(17) Uani 1 1 d .
H5 H 0.6912 0.5869 0.9073 0.071 Uiso 1 1 calc R
C8 C 0.3787(13) 0.0617(7) 0.7987(3) 0.0555(16) Uani 1 1 d .
H8 H 0.2632 0.1234 0.8018 0.067 Uiso 1 1 calc R
C2 C 1.0891(15) 0.4794(7) 0.8368(3) 0.0626(19) Uani 1 1 d .
H2 H 1.1351 0.4064 0.8199 0.075 Uiso 1 1 calc R
C15 C 0.2035(14) -0.0475(6) 0.9524(3) 0.0564(16) Uani 1 1 d .
H15 H 0.2290 -0.1336 0.9581 0.068 Uiso 1 1 calc R
C20 C 0.4948(12) 0.2230(6) 0.8905(2) 0.0447(14) Uani 1 1 d .
C3 C 1.1618(16) 0.6902(8) 0.8588(3) 0.071(2) Uani 1 1 d .
H3 H 1.2558 0.7623 0.8574 0.085 Uiso 1 1 calc R
C12 C 0.7548(15) -0.0142(7) 0.8189(3) 0.064(2) Uani 1 1 d .
H12 H 0.8968 -0.0040 0.8352 0.077 Uiso 1 1 calc R
C1 C 1.2224(15) 0.5847(7) 0.8339(3) 0.071(2) Uani 1 1 d .
H1 H 1.3571 0.5842 0.8146 0.085 Uiso 1 1 calc R
C9 C 0.3439(16) -0.0434(8) 0.7696(3) 0.066(2) Uani 1 1 d .
H9 H 0.2042 -0.0531 0.7524 0.080 Uiso 1 1 calc R
C4 C 0.9651(15) 0.6908(7) 0.8855(3) 0.065(2) Uani 1 1 d .
H4 H 0.9215 0.7643 0.9024 0.078 Uiso 1 1 calc R
C16 C 0.0143(13) 0.0081(7) 0.9710(2) 0.0535(17) Uani 1 1 d .
C11 C 0.7125(18) -0.1193(7) 0.7901(3) 0.072(2) Uani 1 1 d .
H11 H 0.8261 -0.1823 0.7875 0.086 Uiso 1 1 calc R
C10 C 0.5118(19) -0.1326(8) 0.7659(3) 0.073(2) Uani 1 1 d .
H10 H 0.4871 -0.2041 0.7463 0.087 Uiso 1 1 calc R

loop_
_atom_site_aniso_label
_atom_site_aniso_U_11
_atom_site_aniso_U_22
_atom_site_aniso_U_33
_atom_site_aniso_U_23
_atom_site_aniso_U_13
_atom_site_aniso_U_12
Br1 0.0705(5) 0.0811(6) 0.0686(5) 0.0198(4) 0.0015(4) -0.0313(4)
N2 0.053(3) 0.042(3) 0.047(3) -0.001(2) 0.000(3) -0.009(2)
C13 0.050(3) 0.043(3) 0.044(3) 0.005(3) -0.001(3) -0.011(3)
C6 0.053(4) 0.046(3) 0.045(3) 0.005(3) -0.009(3) -0.010(3)
C7 0.054(3) 0.041(3) 0.045(3) 0.002(3) 0.000(3) -0.009(3)
N1 0.048(3) 0.047(3) 0.049(3) 0.003(2) 0.004(2) -0.012(2)
C18 0.051(4) 0.043(3) 0.048(3) 0.007(3) -0.003(3) 0.001(3)
C21 0.055(4) 0.041(3) 0.048(4) 0.000(3) -0.001(3) -0.001(3)
C17 0.047(4) 0.062(4) 0.049(4) 0.006(3) 0.001(3) -0.004(3)
C19 0.056(4) 0.042(3) 0.041(3) 0.007(3) -0.007(3) -0.007(3)
C14 0.052(4) 0.044(4) 0.058(4) 0.007(3) -0.002(3) -0.007(3)
C5 0.061(4) 0.044(4) 0.072(4) -0.003(3) 0.001(4) -0.008(4)
C8 0.054(4) 0.055(4) 0.057(4) 0.000(3) -0.001(3) -0.009(3)
C2 0.061(4) 0.057(4) 0.069(5) 0.000(4) 0.008(4) -0.006(4)
C15 0.067(4) 0.039(3) 0.064(4) 0.009(3) -0.004(4) -0.008(3)
C20 0.051(3) 0.039(3) 0.044(3) 0.002(3) 0.001(3) -0.004(3)
C3 0.077(6) 0.058(4) 0.078(5) 0.011(4) -0.006(5) -0.028(4)
C12 0.065(5) 0.064(5) 0.063(4) -0.013(3) 0.001(4) 0.007(4)
C1 0.064(4) 0.073(5) 0.074(5) 0.011(4) 0.009(4) -0.019(5)
C9 0.070(5) 0.070(5) 0.059(4) -0.005(4) -0.010(4) -0.020(4)
C4 0.075(5) 0.048(4) 0.071(5) -0.001(3) 0.002(4) -0.014(4)
C16 0.053(4) 0.058(4) 0.049(4) 0.005(3) -0.006(3) -0.018(3)
C11 0.086(6) 0.058(4) 0.071(5) -0.015(4) 0.005(5) 0.008(4)
C10 0.094(6) 0.066(5) 0.058(4) -0.013(4) 0.007(5) -0.021(5)

loop_
_atom_type_symbol
_atom_type_description
_atom_type_scat_dispersion_real
_atom_type_scat_dispersion_imag
_atom_type_scat_source
C C 0.0033 0.0016 'International Tables Vol C Tables 4.2.6.8 and 6.1.1.4'
H H 0.0000 0.0000 'International Tables Vol C Tables 4.2.6.8 and 6.1.1.4'
N N 0.0061 0.0033 'International Tables Vol C Tables 4.2.6.8 and 6.1.1.4'
O O 0.0106 0.0060 'International Tables Vol C Tables 4.2.6.8 and 6.1.1.4'
Br Br -0.2901 2.4595 'International Tables Vol C Tables 4.2.6.8 and 6.1.1.4'

loop_
_geom_angle_atom_site_label_1
_geom_angle_atom_site_label_2
_geom_angle_atom_site_label_3
_geom_angle
N1 N2 C20 112.3(5)
N1 N2 C7 118.7(5)
C20 N2 C7 128.1(6)
C18 C13 C14 119.5(6)
C18 C13 C20 119.8(6)
C14 C13 C20 120.5(7)
C5 C6 C2 117.8(6)
C5 C6 C19 120.5(6)
C2 C6 C19 121.7(6)
C12 C7 C8 121.8(6)
C12 C7 N2 119.8(6)
C8 C7 N2 118.5(6)
C19 N1 N2 104.7(5)
C13 C18 C17 120.9(6)
C20 C21 C19 106.7(6)
C18 C17 C16 119.1(7)
N1 C19 C21 110.6(5)
N1 C19 C6 121.4(6)
C21 C19 C6 128.0(6)
C13 C14 C15 119.3(7)
C6 C5 C4 120.2(7)
C7 C8 C9 118.5(7)
C1 C2 C6 121.4(8)
C16 C15 C14 120.8(6)
N2 C20 C21 105.7(6)
N2 C20 C13 124.2(6)
C21 C20 C13 130.0(6)
C4 C3 C1 119.4(7)
C7 C12 C11 118.2(8)
C3 C1 C2 120.3(8)
C10 C9 C8 120.0(7)
C3 C4 C5 120.9(8)
C15 C16 C17 120.4(7)
C15 C16 Br1 120.4(5)
C17 C16 Br1 119.1(6)
C10 C11 C12 121.0(9)
C11 C10 C9 120.5(7)

loop_
_geom_bond_atom_site_label_1
_geom_bond_atom_site_label_2
_geom_bond_distance
Br1 C16 1.894(7)
N2 N1 1.356(7)
N2 C20 1.358(8)
N2 C7 1.437(8)
C13 C18 1.382(10)
C13 C14 1.390(9)
C13 C20 1.490(9)
C6 C5 1.385(10)
C6 C2 1.392(11)
C6 C19 1.466(9)
C7 C12 1.373(10)
C7 C8 1.385(10)
N1 C19 1.342(8)
C18 C17 1.384(9)
C21 C20 1.369(9)
C21 C19 1.388(10)
C17 C16 1.393(10)
C14 C15 1.395(10)
C5 C4 1.394(10)
C8 C9 1.399(10)
C2 C1 1.374(10)
C15 C16 1.356(11)
C3 C4 1.365(13)
C3 C1 1.370(12)
C12 C11 1.401(11)
C9 C10 1.375(13)
C11 C10 1.356(14)
